data_2020708
loop_
_publ_author_name
'Szczesio, Ma\/lgorzata'
'Olczak, Andrzej'
'Mazerant, Ida'
'Gobis, Katarzyna'
'Foks, Henryk'
'G\/l\'owka, Marek L.'

_publ_section_title
;
 Planarity of benzoylthiocarbazate tuberculostatics. III. Diesters of
 3-(2-hydroxybenzoyl)dithiocarbazic acid
;
_journal_issue 2
_journal_name_full 'Acta Crystallographica Section C'
_journal_page_first 84
_journal_page_last 90
_journal_paper_doi 10.1107/S2053229616020556
_journal_volume 73
_journal_year 2017
_chemical_formula_iupac 'C22 H20 N2 O2 S2, C3 H8 O'
_chemical_formula_moiety 'C22 H20 N2 O2 S2, C3 H8 O'
_chemical_formula_sum 'C25 H28 N2 O3 S2'
_chemical_formula_weight 468.61
_chemical_name_systematic
;
Dibenzyl (2-hydroxybenzoyl)carbonohydrazonodithioate
propan-2-ol monosolvate
;
_space_group_crystal_system triclinic
_space_group_IT_number 2
_space_group_name_Hall '-P 1'
_space_group_name_H-M_alt 'P -1'
_symmetry_space_group_name_Hall '-P 1'
_symmetry_space_group_name_H-M 'P -1'
_atom_sites_solution_hydrogens geom
_audit_creation_method SHELXL-2014/7
_cell_angle_alpha 74.95(3)
_cell_angle_beta 76.74(3)
_cell_angle_gamma 88.99(3)
_cell_formula_units_Z 2
_cell_length_a 8.7950(18)
_cell_length_b 10.254(2)
_cell_length_c 14.044(3)
_cell_measurement_reflns_used 9800
_cell_measurement_temperature 100(2)
_cell_measurement_theta_max 72.341
_cell_measurement_theta_min 3.3515
_cell_volume 1189.3(5)
_computing_cell_refinement
;
SAINT-PLUS (Bruker, 2003)
;
_computing_data_collection
;
APEX2 (Bruker, 2002)
;
_computing_data_reduction
;
SAINT-PLUS (Bruker, 2003)
;
_computing_molecular_graphics
;
PLATON (Spek, 2009) and Mercury (Macrae <i>et al.</i>, 2006)
;
_computing_publication_material
;
PLATON (Spek, 2009)
;
_computing_structure_refinement
;
SHELXL97 (Sheldrick, 2008a)
;
_computing_structure_solution
;
SHELXS97 (Sheldrick, 2008a)
;
_diffrn_ambient_temperature 100(2)
_diffrn_measured_fraction_theta_full 1.000
_diffrn_measured_fraction_theta_max 0.996
_diffrn_measurement_device_type 'Bruker SMART APEXII CCD'
_diffrn_measurement_method '\w scan'
_diffrn_radiation_type CuK\a
_diffrn_radiation_wavelength 1.54178
_diffrn_reflns_av_R_equivalents 0.036
_diffrn_reflns_limit_h_max 10
_diffrn_reflns_limit_h_min -10
_diffrn_reflns_limit_k_max 12
_diffrn_reflns_limit_k_min -12
_diffrn_reflns_limit_l_max 17
_diffrn_reflns_limit_l_min 0
_diffrn_reflns_number 33855
_diffrn_reflns_theta_full 67.679
_diffrn_reflns_theta_max 72.598
_diffrn_reflns_theta_min 3.351
_exptl_absorpt_coefficient_mu 2.264
_exptl_absorpt_correction_T_max 0.713
_exptl_absorpt_correction_T_min 0.450
_exptl_absorpt_correction_type multi-scan
_exptl_absorpt_process_details
;
(TWINABS; Sheldrick, 2008b)
;
_exptl_crystal_colour colourless
_exptl_crystal_density_diffrn 1.309
_exptl_crystal_description block
_exptl_crystal_F_000 496
_exptl_crystal_size_max 0.420
_exptl_crystal_size_mid 0.179
_exptl_crystal_size_min 0.160
_refine_diff_density_max 0.390
_refine_diff_density_min -0.438
_refine_ls_extinction_method none
_refine_ls_goodness_of_fit_ref 1.756
_refine_ls_hydrogen_treatment mixed
_refine_ls_matrix_type full
_refine_ls_number_parameters 301
_refine_ls_number_reflns 4709
_refine_ls_number_restraints 0
_refine_ls_restrained_S_all 1.756
_refine_ls_R_factor_all 0.0339
_refine_ls_R_factor_gt 0.0334
_refine_ls_shift/su_max 0.000
_refine_ls_shift/su_mean 0.000
_refine_ls_structure_factor_coef Fsqd
_refine_ls_weighting_details 'w=1/[\s^2^(Fo^2^)+(0.0670P)^2^] where P=(Fo^2^+2Fc^2^)/3'
_refine_ls_weighting_scheme calc
_refine_ls_wR_factor_gt 0.1272
_refine_ls_wR_factor_ref 0.1277
_reflns_number_gt 4606
_reflns_number_total 4709
_reflns_threshold_expression 'I > 2\s(I)'
_cod_data_source_file fn3226sup1.cif
_cod_data_source_block H3
_cod_depositor_comments 'Adding full bibliography for 2020706--2020708.cif.'
_cod_database_code 2020708
_cod_database_fobs_code 2020708
_shelx_space_group_comment
;
The symmetry employed for this shelxl refinement is uniquely defined
by the following loop, which should always be used as a source of
symmetry information in preference to the above space-group names.
They are only intended as comments.
;
_shelx_estimated_absorpt_t_min 0.450
_shelx_estimated_absorpt_t_max 0.713

loop_
_space_group_symop_operation_xyz
'x, y, z'
'-x, -y, -z'

loop_
_atom_site_type_symbol
_atom_site_label
_atom_site_fract_x
_atom_site_fract_y
_atom_site_fract_z
_atom_site_U_iso_or_equiv
_atom_site_adp_type
_atom_site_calc_flag
_atom_site_occupancy
C C1 0.61659(12) 0.39221(11) 0.05969(8) 0.0146(2) Uani d 1
C C4 0.86236(12) 0.67654(11) 0.01322(8) 0.0147(2) Uani d 1
C C11 0.55672(13) 0.19784(11) -0.04122(9) 0.0197(2) Uani d 1
H H11A 0.5672 0.1254 0.0168 0.024 Uiso calc 1
H H11B 0.4481 0.2217 -0.0320 0.024 Uiso calc 1
C C12 0.60978(13) 0.15447(11) -0.13763(9) 0.0188(2) Uani d 1
C C13 0.71955(13) 0.05532(12) -0.14395(10) 0.0215(3) Uani d 1
H H13 0.7598 0.0153 -0.0881 0.026 Uiso calc 1
C C14 0.76892(15) 0.01612(12) -0.23306(11) 0.0266(3) Uani d 1
H H14 0.8414 -0.0507 -0.2365 0.032 Uiso calc 1
C C15 0.71063(15) 0.07613(13) -0.31702(10) 0.0280(3) Uani d 1
H H15 0.7433 0.0495 -0.3767 0.034 Uiso calc 1
C C16 0.60296(16) 0.17648(14) -0.31150(10) 0.0291(3) Uani d 1
H H16 0.5647 0.2179 -0.3680 0.035 Uiso calc 1
C C17 0.55240(14) 0.21501(12) -0.22227(10) 0.0234(3) Uani d 1
H H17 0.4798 0.2817 -0.2190 0.028 Uiso calc 1
C C21 0.44409(13) 0.37663(12) 0.25297(8) 0.0192(2) Uani d 1
H H21A 0.5469 0.3951 0.2620 0.023 Uiso calc 1
H H21B 0.3933 0.4616 0.2368 0.023 Uiso calc 1
C C22 0.34803(13) 0.28278(11) 0.34891(8) 0.0171(2) Uani d 1
C C23 0.18674(14) 0.26791(12) 0.36483(9) 0.0205(3) Uani d 1
H H23 0.1369 0.3153 0.3155 0.025 Uiso calc 1
C C24 0.09904(14) 0.18268(13) 0.45403(10) 0.0235(3) Uani d 1
H H24 -0.0089 0.1739 0.4640 0.028 Uiso calc 1
C C25 0.17187(15) 0.11060(13) 0.52820(9) 0.0239(3) Uani d 1
H H25 0.1132 0.0539 0.5878 0.029 Uiso calc 1
C C26 0.33288(15) 0.12425(13) 0.51229(9) 0.0259(3) Uani d 1
H H26 0.3828 0.0760 0.5613 0.031 Uiso calc 1
C C27 0.42005(14) 0.20971(13) 0.42336(9) 0.0230(3) Uani d 1
H H27 0.5280 0.2182 0.4135 0.028 Uiso calc 1
C C41 0.99012(12) 0.75110(11) -0.07271(8) 0.0149(2) Uani d 1
C C42 1.05129(14) 0.86971(11) -0.06127(9) 0.0183(2) Uani d 1
H H42 1.0104 0.8965 -0.0025 0.022 Uiso calc 1
C C43 1.17093(14) 0.94877(12) -0.13473(9) 0.0216(3) Uani d 1
H H43 1.2091 1.0277 -0.1258 0.026 Uiso calc 1
C C44 1.23235(14) 0.90747(12) -0.22188(9) 0.0221(3) Uani d 1
H H44 1.3136 0.9586 -0.2714 0.027 Uiso calc 1
C C45 1.17411(14) 0.79116(12) -0.23601(9) 0.0208(3) Uani d 1
H H45 1.2153 0.7658 -0.2954 0.025 Uiso calc 1
C C46 1.05370(12) 0.71125(11) -0.16160(8) 0.0156(2) Uani d 1
C C1P 0.7824(2) 0.50546(17) 0.44335(11) 0.0403(4) Uani d 1
H H1P1 0.6743 0.4758 0.4611 0.060 Uiso calc 1
H H1P2 0.8023 0.5501 0.4918 0.060 Uiso calc 1
H H1P3 0.8467 0.4288 0.4436 0.060 Uiso calc 1
C C2P 0.82029(15) 0.60256(13) 0.33882(9) 0.0234(3) Uani d 1
H H2P 0.7533 0.6799 0.3392 0.028 Uiso calc 1
C C3P 0.98957(17) 0.65390(17) 0.30445(13) 0.0402(4) Uani d 1
H H3P1 1.0563 0.5787 0.3055 0.060 Uiso calc 1
H H3P2 1.0116 0.7038 0.3492 0.060 Uiso calc 1
H H3P3 1.0082 0.7118 0.2368 0.060 Uiso calc 1
N N2 0.67780(10) 0.49282(10) 0.07869(7) 0.0158(2) Uani d 1
N N3 0.80167(11) 0.56226(10) 0.00335(7) 0.0148(2) Uani d 1
H H3 0.8374(17) 0.5377(15) -0.0493(12) 0.018 Uiso d 1
O O4 0.81506(10) 0.71966(8) 0.08894(6) 0.0207(2) Uani d 1
O O46 0.99837(10) 0.59585(9) -0.17513(6) 0.0180(2) Uani d 1
H H46 1.060(2) 0.5647(18) -0.2088(13) 0.027 Uiso d 1
O O3P 0.78273(10) 0.53109(8) 0.27046(6) 0.0208(2) Uani d 1
H H3P 0.779(2) 0.5940(18) 0.2162(13) 0.031 Uiso d 1
S S1 0.68242(3) 0.34452(3) -0.05435(2) 0.01616(13) Uani d 1
S S2 0.46135(3) 0.29405(3) 0.15092(2) 0.01668(13) Uani d 1

loop_
_atom_site_aniso_label
_atom_site_aniso_U_11
_atom_site_aniso_U_22
_atom_site_aniso_U_33
_atom_site_aniso_U_12
_atom_site_aniso_U_13
_atom_site_aniso_U_23
C1 0.0163(5) 0.0142(5) 0.0125(5) 0.0008(4) -0.0019(4) -0.0034(4)
C4 0.0165(5) 0.0135(5) 0.0148(5) 0.0022(4) -0.0045(4) -0.0041(4)
C11 0.0217(5) 0.0179(5) 0.0201(6) -0.0049(4) -0.0011(4) -0.0089(4)
C12 0.0185(5) 0.0177(5) 0.0207(6) -0.0044(4) -0.0006(4) -0.0090(4)
C13 0.0225(6) 0.0170(6) 0.0251(6) -0.0025(4) -0.0031(5) -0.0073(5)
C14 0.0260(6) 0.0201(6) 0.0329(7) -0.0017(5) 0.0021(5) -0.0132(5)
C15 0.0326(7) 0.0289(7) 0.0235(6) -0.0082(5) 0.0032(5) -0.0168(5)
C16 0.0330(6) 0.0347(7) 0.0224(6) -0.0033(5) -0.0083(5) -0.0108(5)
C17 0.0241(6) 0.0235(6) 0.0245(6) -0.0001(5) -0.0057(5) -0.0096(5)
C21 0.0250(6) 0.0183(6) 0.0139(5) -0.0036(4) -0.0017(4) -0.0055(4)
C22 0.0231(6) 0.0161(5) 0.0126(5) -0.0005(4) -0.0021(4) -0.0062(4)
C23 0.0224(6) 0.0204(6) 0.0200(6) 0.0012(4) -0.0050(5) -0.0075(5)
C24 0.0208(5) 0.0243(6) 0.0249(6) -0.0025(4) -0.0008(5) -0.0095(5)
C25 0.0302(6) 0.0228(6) 0.0152(5) -0.0046(5) 0.0033(5) -0.0059(4)
C26 0.0318(6) 0.0290(7) 0.0150(5) 0.0012(5) -0.0055(5) -0.0025(5)
C27 0.0211(5) 0.0296(6) 0.0171(6) 0.0005(5) -0.0031(4) -0.0051(5)
C41 0.0159(5) 0.0143(5) 0.0142(5) 0.0028(4) -0.0032(4) -0.0036(4)
C42 0.0223(5) 0.0144(5) 0.0181(5) 0.0019(4) -0.0036(4) -0.0053(4)
C43 0.0256(6) 0.0143(5) 0.0230(6) -0.0027(4) -0.0050(5) -0.0021(4)
C44 0.0229(5) 0.0204(6) 0.0179(5) -0.0024(4) -0.0013(4) 0.0009(4)
C45 0.0225(5) 0.0234(6) 0.0145(5) 0.0021(4) -0.0017(4) -0.0037(4)
C46 0.0166(5) 0.0156(5) 0.0152(5) 0.0029(4) -0.0046(4) -0.0045(4)
C1P 0.0569(9) 0.0450(9) 0.0208(7) -0.0048(7) -0.0077(6) -0.0126(6)
C2P 0.0266(6) 0.0253(6) 0.0220(6) 0.0013(5) -0.0034(5) -0.0149(5)
C3P 0.0331(7) 0.0464(9) 0.0482(9) -0.0101(6) -0.0032(6) -0.0297(8)
N2 0.0165(4) 0.0175(5) 0.0126(4) -0.0007(4) -0.0016(4) -0.0036(4)
N3 0.0168(4) 0.0164(5) 0.0109(4) -0.0007(3) -0.0002(3) -0.0058(4)
O4 0.0247(4) 0.0181(4) 0.0186(4) -0.0021(3) 0.0019(3) -0.0097(3)
O46 0.0193(4) 0.0200(4) 0.0160(4) 0.0000(3) -0.0009(3) -0.0098(3)
O3P 0.0246(4) 0.0219(4) 0.0181(4) 0.0007(3) -0.0041(3) -0.0097(3)
S1 0.0189(2) 0.01553(19) 0.01400(19) -0.00217(12) -0.00015(13) -0.00674(13)
S2 0.0191(2) 0.0174(2) 0.01252(19) -0.00410(12) -0.00066(12) -0.00447(14)

loop_
_atom_type_symbol
_atom_type_description
_atom_type_scat_dispersion_real
_atom_type_scat_dispersion_imag
_atom_type_scat_source
C C 0.0181 0.0091 'International Tables Vol C Tables 4.2.6.8 and 6.1.1.4'
H H 0.0000 0.0000 'International Tables Vol C Tables 4.2.6.8 and 6.1.1.4'
N N 0.0311 0.0180 'International Tables Vol C Tables 4.2.6.8 and 6.1.1.4'
O O 0.0492 0.0322 'International Tables Vol C Tables 4.2.6.8 and 6.1.1.4'
S S 0.3331 0.5567 'International Tables Vol C Tables 4.2.6.8 and 6.1.1.4'

loop_
_geom_angle_atom_site_label_1
_geom_angle_atom_site_label_2
_geom_angle_atom_site_label_3
_geom_angle
N2 C1 S2 119.61(9)
N2 C1 S1 123.13(9)
S2 C1 S1 117.26(7)
O4 C4 N3 122.43(10)
O4 C4 C41 120.81(11)
N3 C4 C41 116.76(10)
C12 C11 S1 106.26(8)
C17 C12 C13 119.20(11)
C17 C12 C11 120.28(11)
C13 C12 C11 120.50(11)
C14 C13 C12 120.38(12)
C15 C14 C13 120.20(12)
C14 C15 C16 119.59(12)
C17 C16 C15 120.32(12)
C16 C17 C12 120.30(11)
C22 C21 S2 107.91(8)
C27 C22 C23 118.63(11)
C27 C22 C21 120.38(11)
C23 C22 C21 120.98(10)
C22 C23 C24 120.57(11)
C25 C24 C23 120.41(12)
C24 C25 C26 119.22(11)
C25 C26 C27 120.24(11)
C26 C27 C22 120.92(11)
C42 C41 C46 118.33(11)
C42 C41 C4 115.95(10)
C46 C41 C4 125.71(11)
C43 C42 C41 122.23(11)
C42 C43 C44 118.53(12)
C45 C44 C43 120.80(11)
C44 C45 C46 120.57(11)
O46 C46 C45 120.38(11)
O46 C46 C41 120.10(10)
C45 C46 C41 119.52(11)
O3P C2P C1P 106.73(11)
O3P C2P C3P 110.53(11)
C1P C2P C3P 112.98(13)
C1 N2 N3 115.49(10)
C4 N3 N2 119.04(10)
C1 S1 C11 104.87(6)
C1 S2 C21 100.55(6)

loop_
_geom_bond_atom_site_label_1
_geom_bond_atom_site_label_2
_geom_bond_distance
C1 N2 1.2860(15)
C1 S2 1.7592(13)
C1 S1 1.7637(12)
C4 O4 1.2386(15)
C4 N3 1.3483(16)
C4 C41 1.4941(16)
C11 C12 1.5048(16)
C11 S1 1.8274(13)
C12 C17 1.3906(17)
C12 C13 1.3953(17)
C13 C14 1.3864(19)
C14 C15 1.386(2)
C15 C16 1.391(2)
C16 C17 1.3855(19)
C21 C22 1.5127(16)
C21 S2 1.8222(13)
C22 C27 1.3914(16)
C22 C23 1.3892(16)
C23 C24 1.3928(18)
C24 C25 1.3897(18)
C25 C26 1.3858(18)
C26 C27 1.3898(18)
C41 C42 1.3995(17)
C41 C46 1.4053(16)
C42 C43 1.3879(18)
C43 C44 1.3882(18)
C44 C45 1.3838(18)
C45 C46 1.4011(17)
C46 O46 1.3611(15)
C1P C2P 1.5118(19)
C2P O3P 1.4446(15)
C2P C3P 1.5142(19)
N2 N3 1.3858(14)

loop_
_geom_hbond_atom_site_label_D
_geom_hbond_atom_site_label_H
_geom_hbond_atom_site_label_A
_geom_hbond_site_symmetry_A
_geom_hbond_distance_DH
_geom_hbond_distance_HA
_geom_hbond_distance_DA
_geom_hbond_angle_DHA
O3P H3P O4 . 0.867(17) 1.874(17) 2.7285(16) 167.8(16)
O46 H46 O3P 2_765 0.759(18) 1.862(18) 2.6131(14) 170.1(17)
N3 H3 S1 . 0.835(16) 2.449(15) 2.8554(13) 110.9(12)
N3 H3 O46 . 0.835(16) 1.953(15) 2.6416(16) 139.1(14)
C21 H21B S1 2_665 0.97 3.01 3.7899(17) 138.5
C21 H21A O3P . 0.97 2.56 3.4847(17) 159.1
C11 H11B O4 2_665 0.97 2.63 3.5313(17) 155.0
